data_2237911
loop_
_publ_author_name
'Thanigaimani, Kaliyaperumal'
'Khalib, Nuridayanti Che'
'Razak, Ibrahim Abdul'
'Lavanya, Palanisamy'
'Balasubramani, Kasthuri'

_publ_section_title
;
 6-(4-Methylphenyl)-1,3,5-triazine-2,4-diamine--benzoic acid (1/1)
;
_journal_coeditor_code IS5271
_journal_issue 6
_journal_name_full 'Acta Crystallographica Section E'
_journal_page_first o968
_journal_page_last o969
_journal_paper_doi 10.1107/S1600536813013883
_journal_volume 69
_journal_year 2013
_chemical_formula_iupac 'C10 H11 N5, C7 H6 O2'
_chemical_formula_moiety 'C10 H11 N5, C7 H6 O2'
_chemical_formula_sum 'C17 H17 N5 O2'
_chemical_formula_weight 323.36
_chemical_name_systematic
;
6-(4-Methylphenyl)-1,3,5-triazine-2,4-diamine--benzoic acid (1/1)
;
_space_group_IT_number 2
_symmetry_cell_setting triclinic
_symmetry_space_group_name_Hall '-P 1'
_symmetry_space_group_name_H-M 'P -1'
_atom_sites_solution_hydrogens geom
_atom_sites_solution_primary direct
_atom_sites_solution_secondary difmap
_audit_creation_method SHELXL-97
_cell_angle_alpha 117.2020(10)
_cell_angle_beta 101.645(2)
_cell_angle_gamma 94.032(2)
_cell_formula_units_Z 2
_cell_length_a 7.4324(5)
_cell_length_b 10.9717(3)
_cell_length_c 11.2267(3)
_cell_measurement_reflns_used 7150
_cell_measurement_temperature 100.0(10)
_cell_measurement_theta_max 30.04
_cell_measurement_theta_min 2.85
_cell_volume 783.47(6)
_computing_cell_refinement 'SAINT (Bruker, 2009)'
_computing_data_collection 'APEX2 (Bruker, 2009)'
_computing_data_reduction 'SAINT (Bruker, 2009)'
_computing_molecular_graphics 'SHELXTL (Sheldrick, 2008)'
_computing_publication_material
;
SHELXTL (Sheldrick, 2008) and PLATON (Spek, 2009)
;
_computing_structure_refinement 'SHELXTL (Sheldrick, 2008)'
_computing_structure_solution 'SHELXTL (Sheldrick, 2008)'
_diffrn_ambient_temperature 100.0(10)
_diffrn_measured_fraction_theta_full 0.993
_diffrn_measured_fraction_theta_max 0.993
_diffrn_measurement_device_type
;
Bruker SMART APEXII CCD area-detector
;
_diffrn_measurement_method '\f and \w scans'
_diffrn_radiation_monochromator graphite
_diffrn_radiation_source 'fine-focus sealed tube'
_diffrn_radiation_type MoK\a
_diffrn_radiation_wavelength 0.71073
_diffrn_reflns_av_R_equivalents 0.0282
_diffrn_reflns_av_sigmaI/netI 0.0342
_diffrn_reflns_limit_h_max 10
_diffrn_reflns_limit_h_min -10
_diffrn_reflns_limit_k_max 14
_diffrn_reflns_limit_k_min -15
_diffrn_reflns_limit_l_max 15
_diffrn_reflns_limit_l_min -15
_diffrn_reflns_number 16402
_diffrn_reflns_theta_full 30.05
_diffrn_reflns_theta_max 30.05
_diffrn_reflns_theta_min 2.11
_diffrn_standards_number 0
_exptl_absorpt_coefficient_mu 0.094
_exptl_absorpt_correction_T_max 0.9804
_exptl_absorpt_correction_T_min 0.9516
_exptl_absorpt_correction_type multi-scan
_exptl_absorpt_process_details '(<i>SADABS</i>; Bruker, 2009)'
_exptl_crystal_colour colourless
_exptl_crystal_density_diffrn 1.371
_exptl_crystal_density_method 'not measured'
_exptl_crystal_description block
_exptl_crystal_F_000 340
_exptl_crystal_size_max 0.53
_exptl_crystal_size_mid 0.43
_exptl_crystal_size_min 0.21
_refine_diff_density_max 0.380
_refine_diff_density_min -0.401
_refine_ls_extinction_method none
_refine_ls_goodness_of_fit_ref 1.109
_refine_ls_hydrogen_treatment mixed
_refine_ls_matrix_type full
_refine_ls_number_parameters 238
_refine_ls_number_reflns 4578
_refine_ls_number_restraints 1
_refine_ls_restrained_S_all 1.109
_refine_ls_R_factor_all 0.0760
_refine_ls_R_factor_gt 0.0615
_refine_ls_shift/su_max 0.000
_refine_ls_shift/su_mean 0.000
_refine_ls_structure_factor_coef Fsqd
_refine_ls_weighting_details 'calc w=1/[\s^2^(Fo^2^)+(0.0412P)^2^+1.1661P] where P=(Fo^2^+2Fc^2^)/3'
_refine_ls_weighting_scheme calc
_refine_ls_wR_factor_gt 0.1502
_refine_ls_wR_factor_ref 0.1567
_reflns_number_gt 3744
_reflns_number_total 4578
_reflns_threshold_expression I>2\s(I)
_cod_data_source_file is5271.cif
_cod_data_source_block I
_cod_database_code 2237911
_cod_database_fobs_code 2237911

loop_
_symmetry_equiv_pos_as_xyz
'x, y, z'
'-x, -y, -z'

loop_
_atom_site_type_symbol
_atom_site_label
_atom_site_fract_x
_atom_site_fract_y
_atom_site_fract_z
_atom_site_U_iso_or_equiv
_atom_site_adp_type
_atom_site_calc_flag
_atom_site_refinement_flags
_atom_site_occupancy
_atom_site_symmetry_multiplicity
N N1 0.7322(2) 0.67180(16) 0.85847(15) 0.0142(3) Uani d . 1 1
N N2 0.6434(2) 0.46349(15) 0.63917(16) 0.0134(3) Uani d . 1 1
N N3 0.8105(2) 0.45860(16) 0.84190(15) 0.0143(3) Uani d . 1 1
N N4 0.5792(2) 0.67431(17) 0.66117(17) 0.0174(3) Uani d . 1 1
N N5 0.8918(3) 0.66235(18) 1.05089(17) 0.0183(3) Uani d . 1 1
O O1 0.7991(2) -0.06107(15) 0.03289(15) 0.0225(3) Uani d D 1 1
O O2 0.6262(2) -0.02682(15) -0.13338(15) 0.0238(3) Uani d . 1 1
C C1 0.7538(3) -0.1872(2) 0.3826(2) 0.0216(4) Uani d . 1 1
H H1A 0.7117 -0.2388 0.4268 0.032 Uiso calc R 1 1
H H1B 0.8831 -0.1959 0.3788 0.032 Uiso calc R 1 1
H H1C 0.6732 -0.2255 0.2881 0.032 Uiso calc R 1 1
C C2 0.7436(2) -0.03535(19) 0.4656(2) 0.0161(4) Uani d . 1 1
C C3 0.7435(3) 0.02206(19) 0.6053(2) 0.0165(4) Uani d . 1 1
H H3A 0.7479 -0.0357 0.6477 0.020 Uiso calc R 1 1
C C4 0.7371(3) 0.16236(19) 0.68307(19) 0.0154(3) Uani d . 1 1
H H4A 0.7377 0.1997 0.7780 0.018 Uiso calc R 1 1
C C5 0.7297(2) 0.24850(18) 0.62243(18) 0.0128(3) Uani d . 1 1
C C6 0.7296(3) 0.19181(19) 0.48277(19) 0.0147(3) Uani d . 1 1
H H6A 0.7247 0.2495 0.4402 0.018 Uiso calc R 1 1
C C7 0.7367(3) 0.05171(19) 0.40579(19) 0.0169(4) Uani d . 1 1
H H7A 0.7369 0.0146 0.3110 0.020 Uiso calc R 1 1
C C8 0.7265(2) 0.39923(18) 0.70582(18) 0.0127(3) Uani d . 1 1
C C9 0.8102(2) 0.59648(18) 0.91395(18) 0.0136(3) Uani d . 1 1
C C10 0.6516(2) 0.60150(18) 0.72027(18) 0.0138(3) Uani d . 1 1
C C11 0.7236(3) 0.0182(2) -0.01503(19) 0.0173(4) Uani d . 1 1
C C12 0.7677(3) 0.17012(19) 0.0888(2) 0.0174(4) Uani d . 1 1
C C13 0.8950(3) 0.2206(2) 0.2173(2) 0.0192(4) Uani d . 1 1
H H13A 0.9552 0.1582 0.2411 0.023 Uiso calc R 1 1
C C14 0.9343(3) 0.3624(2) 0.3110(2) 0.0224(4) Uani d . 1 1
H H14A 1.0218 0.3970 0.3988 0.027 Uiso calc R 1 1
C C15 0.8454(3) 0.4537(2) 0.2765(2) 0.0258(5) Uani d . 1 1
H H15A 0.8724 0.5507 0.3409 0.031 Uiso calc R 1 1
C C16 0.7172(3) 0.4037(2) 0.1480(2) 0.0256(5) Uani d . 1 1
H H16A 0.6570 0.4663 0.1245 0.031 Uiso calc R 1 1
C C17 0.6776(3) 0.2617(2) 0.0543(2) 0.0211(4) Uani d . 1 1
H H17A 0.5893 0.2269 -0.0332 0.025 Uiso calc R 1 1
H H1N4 0.527(3) 0.638(2) 0.576(2) 0.012(5) Uiso d . 1 1
H H2N4 0.584(4) 0.762(3) 0.715(3) 0.021(6) Uiso d . 1 1
H H1N5 0.965(4) 0.621(3) 1.082(3) 0.026(7) Uiso d . 1 1
H H2N5 0.909(4) 0.746(3) 1.090(3) 0.026(7) Uiso d . 1 1
H H1O1 0.762(5) -0.1439(16) -0.029(3) 0.066(11) Uiso d D 1 1

loop_
_atom_site_aniso_label
_atom_site_aniso_U_11
_atom_site_aniso_U_22
_atom_site_aniso_U_33
_atom_site_aniso_U_12
_atom_site_aniso_U_13
_atom_site_aniso_U_23
N1 0.0161(7) 0.0122(7) 0.0114(7) 0.0041(5) 0.0008(5) 0.0042(6)
N2 0.0143(7) 0.0117(7) 0.0125(7) 0.0032(5) 0.0009(5) 0.0053(6)
N3 0.0160(7) 0.0125(7) 0.0118(7) 0.0039(6) 0.0015(5) 0.0045(6)
N4 0.0241(8) 0.0127(7) 0.0109(7) 0.0057(6) -0.0014(6) 0.0041(6)
N5 0.0250(9) 0.0135(7) 0.0120(7) 0.0072(6) 0.0001(6) 0.0041(6)
O1 0.0317(8) 0.0136(6) 0.0159(7) 0.0043(6) -0.0003(6) 0.0045(5)
O2 0.0323(8) 0.0166(7) 0.0174(7) 0.0055(6) 0.0005(6) 0.0063(6)
C1 0.0202(9) 0.0141(8) 0.0263(10) 0.0055(7) 0.0070(8) 0.0056(8)
C2 0.0115(8) 0.0136(8) 0.0192(9) 0.0025(6) 0.0030(6) 0.0050(7)
C3 0.0159(8) 0.0146(8) 0.0206(9) 0.0038(7) 0.0043(7) 0.0100(7)
C4 0.0150(8) 0.0163(8) 0.0134(8) 0.0029(6) 0.0024(6) 0.0066(7)
C5 0.0112(7) 0.0118(7) 0.0132(8) 0.0024(6) 0.0016(6) 0.0049(6)
C6 0.0148(8) 0.0159(8) 0.0145(8) 0.0042(6) 0.0036(6) 0.0081(7)
C7 0.0185(9) 0.0157(8) 0.0137(8) 0.0042(7) 0.0046(7) 0.0046(7)
C8 0.0121(8) 0.0118(7) 0.0137(8) 0.0022(6) 0.0032(6) 0.0059(6)
C9 0.0145(8) 0.0130(8) 0.0123(8) 0.0039(6) 0.0032(6) 0.0053(6)
C10 0.0135(8) 0.0132(8) 0.0137(8) 0.0033(6) 0.0021(6) 0.0061(7)
C11 0.0201(9) 0.0146(8) 0.0167(8) 0.0032(7) 0.0058(7) 0.0068(7)
C12 0.0206(9) 0.0125(8) 0.0186(9) 0.0032(7) 0.0096(7) 0.0053(7)
C13 0.0211(9) 0.0157(9) 0.0200(9) 0.0033(7) 0.0078(7) 0.0070(7)
C14 0.0213(9) 0.0176(9) 0.0214(9) -0.0011(7) 0.0085(8) 0.0032(8)
C15 0.0276(11) 0.0136(9) 0.0321(11) 0.0003(8) 0.0154(9) 0.0050(8)
C16 0.0294(11) 0.0176(9) 0.0370(12) 0.0090(8) 0.0179(9) 0.0147(9)
C17 0.0241(10) 0.0190(9) 0.0242(10) 0.0059(7) 0.0108(8) 0.0117(8)

loop_
_atom_type_symbol
_atom_type_description
_atom_type_scat_dispersion_real
_atom_type_scat_dispersion_imag
_atom_type_scat_source
C C 0.0033 0.0016 'International Tables Vol C Tables 4.2.6.8 and 6.1.1.4'
H H 0.0000 0.0000 'International Tables Vol C Tables 4.2.6.8 and 6.1.1.4'
N N 0.0061 0.0033 'International Tables Vol C Tables 4.2.6.8 and 6.1.1.4'
O O 0.0106 0.0060 'International Tables Vol C Tables 4.2.6.8 and 6.1.1.4'

loop_
_geom_angle_atom_site_label_1
_geom_angle_atom_site_label_2
_geom_angle_atom_site_label_3
_geom_angle
C9 N1 C10 115.80(15)
C8 N2 C10 114.74(15)
C8 N3 C9 114.64(15)
C10 N4 H1N4 122.6(16)
C10 N4 H2N4 116.8(17)
H1N4 N4 H2N4 121(2)
C9 N5 H1N5 117.4(18)
C9 N5 H2N5 117.2(19)
H1N5 N5 H2N5 119(3)
C11 O1 H1O1 108(3)
C2 C1 H1A 109.5
C2 C1 H1B 109.5
H1A C1 H1B 109.5
C2 C1 H1C 109.5
H1A C1 H1C 109.5
H1B C1 H1C 109.5
C7 C2 C3 118.31(17)
C7 C2 C1 120.98(18)
C3 C2 C1 120.70(18)
C4 C3 C2 121.04(18)
C4 C3 H3A 119.5
C2 C3 H3A 119.5
C3 C4 C5 120.29(17)
C3 C4 H4A 119.9
C5 C4 H4A 119.9
C4 C5 C6 119.00(16)
C4 C5 C8 120.53(16)
C6 C5 C8 120.46(16)
C7 C6 C5 120.42(17)
C7 C6 H6A 119.8
C5 C6 H6A 119.8
C6 C7 C2 120.94(17)
C6 C7 H7A 119.5
C2 C7 H7A 119.5
N2 C8 N3 126.06(16)
N2 C8 C5 117.84(15)
N3 C8 C5 116.10(15)
N1 C9 N5 117.70(16)
N1 C9 N3 124.60(16)
N5 C9 N3 117.69(17)
N4 C10 N1 117.28(16)
N4 C10 N2 118.57(16)
N1 C10 N2 124.15(16)
O2 C11 O1 123.70(18)
O2 C11 C12 122.39(18)
O1 C11 C12 113.91(17)
C13 C12 C17 120.07(18)
C13 C12 C11 121.28(18)
C17 C12 C11 118.65(18)
C14 C13 C12 119.9(2)
C14 C13 H13A 120.0
C12 C13 H13A 120.0
C13 C14 C15 120.1(2)
C13 C14 H14A 120.0
C15 C14 H14A 120.0
C14 C15 C16 120.27(19)
C14 C15 H15A 119.9
C16 C15 H15A 119.9
C17 C16 C15 119.7(2)
C17 C16 H16A 120.2
C15 C16 H16A 120.2
C16 C17 C12 120.0(2)
C16 C17 H17A 120.0
C12 C17 H17A 120.0

loop_
_geom_bond_atom_site_label_1
_geom_bond_atom_site_label_2
_geom_bond_distance
N1 C9 1.341(2)
N1 C10 1.351(2)
N2 C8 1.340(2)
N2 C10 1.353(2)
N3 C8 1.340(2)
N3 C9 1.351(2)
N4 C10 1.330(2)
N4 H1N4 0.84(2)
N4 H2N4 0.86(3)
N5 C9 1.342(2)
N5 H1N5 0.85(3)
N5 H2N5 0.80(3)
O1 C11 1.318(2)
O1 H1O1 0.833(10)
O2 C11 1.222(2)
C1 C2 1.509(3)
C1 H1A 0.9800
C1 H1B 0.9800
C1 H1C 0.9800
C2 C7 1.395(3)
C2 C3 1.397(3)
C3 C4 1.390(3)
C3 H3A 0.9500
C4 C5 1.393(3)
C4 H4A 0.9500
C5 C6 1.398(2)
C5 C8 1.487(2)
C6 C7 1.388(3)
C6 H6A 0.9500
C7 H7A 0.9500
C11 C12 1.495(3)
C12 C13 1.389(3)
C12 C17 1.398(3)
C13 C14 1.388(3)
C13 H13A 0.9500
C14 C15 1.392(3)
C14 H14A 0.9500
C15 C16 1.392(3)
C15 H15A 0.9500
C16 C17 1.391(3)
C16 H16A 0.9500
C17 H17A 0.9500

loop_
_geom_hbond_atom_site_label_D
_geom_hbond_atom_site_label_H
_geom_hbond_atom_site_label_A
_geom_hbond_site_symmetry_A
_geom_hbond_distance_DH
_geom_hbond_distance_HA
_geom_hbond_distance_DA
_geom_hbond_angle_DHA
_geom_hbond_publ_flag
N4 H1N4 N2 2_666 0.839(19) 2.19(2) 3.021(2) 172(2) yes
N4 H2N4 O2 1_566 0.86(3) 2.11(3) 2.965(3) 172(3) yes
N5 H1N5 N3 2_767 0.85(3) 2.14(3) 2.984(3) 169(3) yes
O1 H1O1 N1 1_544 0.83(3) 1.80(3) 2.613(2) 167(3) yes
C1 H1B Cg2 2_756 0.98 2.75 3.661(2) 156 yes

loop_
_geom_torsion_atom_site_label_1
_geom_torsion_atom_site_label_2
_geom_torsion_atom_site_label_3
_geom_torsion_atom_site_label_4
_geom_torsion
C7 C2 C3 C4 -0.1(3)
C1 C2 C3 C4 179.00(17)
C2 C3 C4 C5 0.3(3)
C3 C4 C5 C6 -0.2(3)
C3 C4 C5 C8 -178.82(17)
C4 C5 C6 C7 0.0(3)
C8 C5 C6 C7 178.61(17)
C5 C6 C7 C2 0.1(3)
C3 C2 C7 C6 -0.1(3)
C1 C2 C7 C6 -179.21(17)
C10 N2 C8 N3 1.4(3)
C10 N2 C8 C5 -177.62(16)
C9 N3 C8 N2 -1.0(3)
C9 N3 C8 C5 178.05(16)
C4 C5 C8 N2 -152.42(17)
C6 C5 C8 N2 29.0(2)
C4 C5 C8 N3 28.5(2)
C6 C5 C8 N3 -150.08(17)
C10 N1 C9 N5 179.96(17)
C10 N1 C9 N3 -0.8(3)
C8 N3 C9 N1 0.7(3)
C8 N3 C9 N5 179.86(17)
C9 N1 C10 N4 -177.53(17)
C9 N1 C10 N2 1.3(3)
C8 N2 C10 N4 177.28(17)
C8 N2 C10 N1 -1.5(3)
O2 C11 C12 C13 -172.78(19)
O1 C11 C12 C13 7.2(3)
O2 C11 C12 C17 7.3(3)
O1 C11 C12 C17 -172.72(18)
C17 C12 C13 C14 -0.7(3)
C11 C12 C13 C14 179.43(18)
C12 C13 C14 C15 0.3(3)
C13 C14 C15 C16 -0.1(3)
C14 C15 C16 C17 0.2(3)
C15 C16 C17 C12 -0.6(3)
C13 C12 C17 C16 0.8(3)
C11 C12 C17 C16 -179.30(18)
